data_2235720
loop_
_publ_author_name
'Li, Ai-Min'
'Zhang, Ya'
'Wang, Zhi-Wei'
'Wan, Chong-Qing'

_publ_section_title
;
 2,2'-Sulfonyldipyrazine 4-oxide
;
_journal_coeditor_code ZQ2171
_journal_issue 7
_journal_name_full 'Acta Crystallographica Section E'
_journal_page_first o2285
_journal_paper_doi 10.1107/S1600536812028607
_journal_volume 68
_journal_year 2012
_chemical_formula_iupac 'C8 H6 N4 O3 S'
_chemical_formula_moiety 'C8 H6 N4 O3 S'
_chemical_formula_sum 'C8 H6 N4 O3 S'
_chemical_formula_weight 238.23
_chemical_name_systematic
;
2,2'-Sulfonyldipyrazine 4-oxide
;
_space_group_IT_number 14
_symmetry_cell_setting monoclinic
_symmetry_space_group_name_Hall '-P 2ybc'
_symmetry_space_group_name_H-M 'P 1 21/c 1'
_atom_sites_solution_hydrogens geom
_atom_sites_solution_primary direct
_atom_sites_solution_secondary difmap
_audit_creation_method SHELXL97
_cell_angle_alpha 90.00
_cell_angle_beta 117.813(13)
_cell_angle_gamma 90.00
_cell_formula_units_Z 4
_cell_length_a 7.6860(16)
_cell_length_b 15.841(3)
_cell_length_c 9.0624(14)
_cell_measurement_reflns_used 365
_cell_measurement_temperature 296(2)
_cell_measurement_theta_max 28.40
_cell_measurement_theta_min 2.57
_cell_volume 975.9(3)
_computing_cell_refinement '<i>APEX2</i> and <i>SAINT</i> (Bruker, 2007)'
_computing_data_collection '<i>APEX2</i> (Bruker, 2007)'
_computing_data_reduction '<i>SAINT</i> (Bruker, 2007)'
_computing_molecular_graphics '<i>SHELXTL</i> (Sheldrick, 2008)'
_computing_publication_material
;
<i>SHELXTL</i> and <i>PLATON</i> (Spek, 2009)
;
_computing_structure_refinement '<i>SHELXL97</i> (Sheldrick, 2008)'
_computing_structure_solution '<i>SHELXS97</i> (Sheldrick, 2008)'
_diffrn_ambient_temperature 296(2)
_diffrn_measured_fraction_theta_full 0.989
_diffrn_measured_fraction_theta_max 0.989
_diffrn_measurement_device_type 'Bruker APEXII CCD area-detector'
_diffrn_measurement_method '\w scans'
_diffrn_radiation_monochromator graphite
_diffrn_radiation_source 'fine-focus sealed tube'
_diffrn_radiation_type MoK\a
_diffrn_radiation_wavelength 0.71073
_diffrn_reflns_av_R_equivalents 0.0583
_diffrn_reflns_av_sigmaI/netI 0.0577
_diffrn_reflns_limit_h_max 10
_diffrn_reflns_limit_h_min -10
_diffrn_reflns_limit_k_max 11
_diffrn_reflns_limit_k_min -21
_diffrn_reflns_limit_l_max 11
_diffrn_reflns_limit_l_min -12
_diffrn_reflns_number 6606
_diffrn_reflns_theta_full 28.40
_diffrn_reflns_theta_max 28.40
_diffrn_reflns_theta_min 2.57
_exptl_absorpt_coefficient_mu 0.329
_exptl_absorpt_correction_T_max 1.000
_exptl_absorpt_correction_T_min 0.688
_exptl_absorpt_correction_type multi-scan
_exptl_absorpt_process_details '(<i>SADABS</i>; Bruker, 2007)'
_exptl_crystal_colour colourless
_exptl_crystal_density_diffrn 1.621
_exptl_crystal_density_meas 1.621
_exptl_crystal_density_method 'not measured'
_exptl_crystal_description needle-like
_exptl_crystal_F_000 488
_exptl_crystal_size_max 0.45
_exptl_crystal_size_mid 0.30
_exptl_crystal_size_min 0.25
_refine_diff_density_max 0.845
_refine_diff_density_min -0.459
_refine_ls_extinction_method none
_refine_ls_goodness_of_fit_ref 1.068
_refine_ls_hydrogen_treatment constr
_refine_ls_matrix_type full
_refine_ls_number_parameters 145
_refine_ls_number_reflns 2429
_refine_ls_number_restraints 0
_refine_ls_restrained_S_all 1.068
_refine_ls_R_factor_all 0.0919
_refine_ls_R_factor_gt 0.0632
_refine_ls_shift/su_max 0.000
_refine_ls_shift/su_mean 0.000
_refine_ls_structure_factor_coef Fsqd
_refine_ls_weighting_details 'w=1/[\s^2^(Fo^2^)+(0.0981P)^2^+0.5688P] where P=(Fo^2^+2Fc^2^)/3'
_refine_ls_weighting_scheme calc
_refine_ls_wR_factor_gt 0.1820
_refine_ls_wR_factor_ref 0.2033
_reflns_number_gt 1586
_reflns_number_total 2429
_reflns_threshold_expression I>2sigma(I)
_cod_data_source_file zq2171.cif
_cod_data_source_block I
_cod_original_sg_symbol_H-M 'P 21/c'
_cod_database_code 2235720
_cod_database_fobs_code 2235720

loop_
_symmetry_equiv_pos_as_xyz
'x, y, z'
'-x, -y, -z'
'-x, y+1/2, -z+1/2'
'x, -y-1/2, z-1/2'

loop_
_atom_site_type_symbol
_atom_site_label
_atom_site_fract_x
_atom_site_fract_y
_atom_site_fract_z
_atom_site_U_iso_or_equiv
_atom_site_adp_type
_atom_site_calc_flag
_atom_site_refinement_flags
_atom_site_occupancy
_atom_site_symmetry_multiplicity
S S1 0.50844(11) 0.33579(5) 0.25247(12) 0.0436(3) Uani d . 1 1
N N1 0.8484(4) 0.27476(19) 0.2912(4) 0.0531(8) Uani d . 1 1
N N2 0.8080(4) 0.12101(18) 0.4199(4) 0.0520(8) Uani d . 1 1
N N3 0.6907(4) 0.4321(2) 0.5196(4) 0.0540(8) Uani d . 1 1
N N4 0.7631(6) 0.5635(2) 0.3499(6) 0.0699(10) Uani d . 1 1
O O1 0.4354(3) 0.35188(18) 0.0788(3) 0.0581(7) Uani d . 1 1
O O2 0.3755(4) 0.31172(17) 0.3141(4) 0.0627(8) Uani d . 1 1
O O3 0.7852(6) 0.0494(2) 0.4742(6) 0.0996(13) Uani d . 1 1
C C1 0.6949(4) 0.25624(19) 0.3152(4) 0.0403(7) Uani d . 1 1
C C2 0.6667(5) 0.1820(2) 0.3776(5) 0.0494(9) Uani d . 1 1
H H2A 0.5552 0.1732 0.3910 0.059 Uiso calc R 1 1
C C3 0.9681(5) 0.1382(2) 0.4026(5) 0.0535(9) Uani d . 1 1
H H3A 1.0685 0.0985 0.4351 0.064 Uiso calc R 1 1
C C4 0.9844(5) 0.2134(2) 0.3375(6) 0.0582(10) Uani d . 1 1
H H4A 1.0959 0.2229 0.3244 0.070 Uiso calc R 1 1
C C5 0.6391(4) 0.4281(2) 0.3598(4) 0.0416(8) Uani d . 1 1
C C6 0.7790(6) 0.5037(3) 0.5944(6) 0.0627(11) Uani d . 1 1
H H6A 0.8189 0.5105 0.7076 0.075 Uiso calc R 1 1
C C7 0.8125(6) 0.5678(3) 0.5086(7) 0.0677(13) Uani d . 1 1
H H7A 0.8734 0.6167 0.5664 0.081 Uiso calc R 1 1
C C8 0.6737(5) 0.4914(2) 0.2717(5) 0.0561(9) Uani d . 1 1
H H8A 0.6355 0.4843 0.1588 0.067 Uiso calc R 1 1

loop_
_atom_site_aniso_label
_atom_site_aniso_U_11
_atom_site_aniso_U_22
_atom_site_aniso_U_33
_atom_site_aniso_U_12
_atom_site_aniso_U_13
_atom_site_aniso_U_23
S1 0.0286(4) 0.0384(4) 0.0661(6) -0.0005(3) 0.0238(4) -0.0064(4)
N1 0.0336(13) 0.0392(15) 0.090(2) -0.0016(11) 0.0314(14) 0.0025(14)
N2 0.0566(17) 0.0332(14) 0.073(2) 0.0047(13) 0.0357(16) 0.0039(14)
N3 0.0531(17) 0.0451(17) 0.062(2) 0.0018(13) 0.0250(15) -0.0052(14)
N4 0.069(2) 0.0405(17) 0.110(3) -0.0067(16) 0.050(2) -0.0055(19)
O1 0.0378(12) 0.0647(17) 0.0632(17) 0.0072(11) 0.0165(11) -0.0084(13)
O2 0.0493(14) 0.0492(15) 0.109(2) -0.0070(12) 0.0529(15) -0.0115(14)
O3 0.117(3) 0.0558(19) 0.159(4) 0.020(2) 0.092(3) 0.033(2)
C1 0.0313(14) 0.0330(15) 0.0563(19) -0.0009(12) 0.0203(13) -0.0058(14)
C2 0.0477(18) 0.0394(17) 0.074(2) 0.0008(14) 0.0395(18) -0.0013(16)
C3 0.0350(16) 0.0456(19) 0.072(2) 0.0044(14) 0.0187(16) -0.0014(18)
C4 0.0315(16) 0.0463(19) 0.099(3) 0.0001(14) 0.0318(18) 0.0007(19)
C5 0.0311(14) 0.0333(15) 0.062(2) 0.0036(12) 0.0230(14) -0.0017(14)
C6 0.055(2) 0.056(2) 0.068(3) 0.0036(18) 0.0203(19) -0.017(2)
C7 0.047(2) 0.041(2) 0.115(4) -0.0084(16) 0.038(2) -0.024(2)
C8 0.055(2) 0.045(2) 0.072(3) 0.0007(16) 0.0323(19) -0.0001(18)

loop_
_atom_type_symbol
_atom_type_description
_atom_type_scat_dispersion_real
_atom_type_scat_dispersion_imag
_atom_type_scat_source
C C 0.0033 0.0016 'International Tables Vol C Tables 4.2.6.8 and 6.1.1.4'
H H 0.0000 0.0000 'International Tables Vol C Tables 4.2.6.8 and 6.1.1.4'
N N 0.0061 0.0033 'International Tables Vol C Tables 4.2.6.8 and 6.1.1.4'
O O 0.0106 0.0060 'International Tables Vol C Tables 4.2.6.8 and 6.1.1.4'
S S 0.1246 0.1234 'International Tables Vol C Tables 4.2.6.8 and 6.1.1.4'

loop_
_geom_angle_atom_site_label_1
_geom_angle_atom_site_label_2
_geom_angle_atom_site_label_3
_geom_angle
O1 S1 O2 119.66(17)
O1 S1 C5 106.68(17)
O2 S1 C5 109.23(16)
O1 S1 C1 108.72(16)
O2 S1 C1 107.53(17)
C5 S1 C1 103.92(14)
C1 N1 C4 114.3(3)
O3 N2 C3 121.5(3)
O3 N2 C2 120.0(3)
C3 N2 C2 118.5(3)
C5 N3 C6 114.9(4)
C7 N4 C8 115.9(4)
N1 C1 C2 125.6(3)
N1 C1 S1 115.7(2)
C2 C1 S1 118.6(2)
C1 C2 N2 117.7(3)
C1 C2 H2A 121.1
N2 C2 H2A 121.1
N2 C3 C4 120.2(3)
N2 C3 H3A 119.9
C4 C3 H3A 119.9
N1 C4 C3 123.6(3)
N1 C4 H4A 118.2
C3 C4 H4A 118.2
N3 C5 C8 124.2(3)
N3 C5 S1 116.4(3)
C8 C5 S1 119.4(3)
N3 C6 C7 121.7(4)
N3 C6 H6A 119.1
C7 C6 H6A 119.1
N4 C7 C6 123.4(4)
N4 C7 H7A 118.3
C6 C7 H7A 118.3
N4 C8 C5 119.8(4)
N4 C8 H8A 120.1
C5 C8 H8A 120.1

loop_
_geom_bond_atom_site_label_1
_geom_bond_atom_site_label_2
_geom_bond_distance
S1 O1 1.425(3)
S1 O2 1.426(3)
S1 C5 1.784(3)
S1 C1 1.790(3)
N1 C1 1.328(4)
N1 C4 1.343(4)
N2 O3 1.281(4)
N2 C3 1.339(5)
N2 C2 1.368(4)
N3 C5 1.312(5)
N3 C6 1.333(5)
N4 C7 1.306(6)
N4 C8 1.351(5)
C1 C2 1.366(5)
C2 H2A 0.9300
C3 C4 1.362(6)
C3 H3A 0.9300
C4 H4A 0.9300
C5 C8 1.382(5)
C6 C7 1.374(7)
C6 H6A 0.9300
C7 H7A 0.9300
C8 H8A 0.9300

loop_
_geom_hbond_atom_site_label_D
_geom_hbond_atom_site_label_H
_geom_hbond_atom_site_label_A
_geom_hbond_site_symmetry_A
_geom_hbond_distance_DH
_geom_hbond_distance_HA
_geom_hbond_distance_DA
_geom_hbond_angle_DHA
_geom_hbond_publ_flag
C2 H2A O1 4_566 0.93 2.32 3.130(5) 145.8 y
C3 H3A O3 2_756 0.93 2.56 3.419(4) 153.4 y
C7 H7A N1 2_766 0.93 2.57 3.449(3) 157.2 y

loop_
_geom_torsion_atom_site_label_1
_geom_torsion_atom_site_label_2
_geom_torsion_atom_site_label_3
_geom_torsion_atom_site_label_4
_geom_torsion
C4 N1 C1 C2 -1.3(5)
C4 N1 C1 S1 -179.2(3)
O1 S1 C1 N1 59.3(3)
O2 S1 C1 N1 -169.8(3)
C5 S1 C1 N1 -54.1(3)
O1 S1 C1 C2 -118.8(3)
O2 S1 C1 C2 12.1(3)
C5 S1 C1 C2 127.8(3)
N1 C1 C2 N2 0.1(6)
S1 C1 C2 N2 178.0(3)
O3 N2 C2 C1 -177.9(4)
C3 N2 C2 C1 1.9(5)
O3 N2 C3 C4 177.1(4)
C2 N2 C3 C4 -2.8(6)
C1 N1 C4 C3 0.4(6)
N2 C3 C4 N1 1.6(7)
C6 N3 C5 C8 1.0(5)
C6 N3 C5 S1 -176.7(3)
O1 S1 C5 N3 169.1(2)
O2 S1 C5 N3 38.4(3)
C1 S1 C5 N3 -76.1(3)
O1 S1 C5 C8 -8.7(3)
O2 S1 C5 C8 -139.4(3)
C1 S1 C5 C8 106.1(3)
C5 N3 C6 C7 -0.1(5)
C8 N4 C7 C6 0.5(6)
N3 C6 C7 N4 -0.6(6)
C7 N4 C8 C5 0.3(6)
N3 C5 C8 N4 -1.1(5)
S1 C5 C8 N4 176.5(3)
